data_2213948
loop_
_publ_author_name
'Zeng, Xiao-Hua'
'Zhao, Lan-Hua'
'Luo, Hong'
'Long, Ji-Yin'

_publ_section_title 3-Isopropyl-2-morpholino-5,6,7,8-tetrahydrobenzothieno[2,3-<i>d</i>]pyrimidin-4(3<i>H</i>)-one
_journal_coeditor_code RZ2136
_journal_issue 6
_journal_name_full 'Acta Crystallographica Section E'
_journal_page_first o3004
_journal_page_last o3004
_journal_paper_doi 10.1107/S1600536807022672
_journal_volume 63
_journal_year 2007
_chemical_formula_iupac 'C17 H23 N3 O2 S'
_chemical_formula_moiety 'C17 H23 N3 O2 S'
_chemical_formula_sum 'C17 H23 N3 O2 S'
_chemical_formula_weight 333.44
_chemical_name_systematic 3-Isopropyl-2-morpholino-5,6,7,8-tetrahydrobenzothieno[2,3-d]pyrimidin-4(3H)-one
_space_group_IT_number 15
_symmetry_cell_setting monoclinic
_symmetry_space_group_name_Hall '-C 2yc'
_symmetry_space_group_name_H-M 'C 1 2/c 1'
_atom_sites_solution_hydrogens geom
_atom_sites_solution_primary direct
_atom_sites_solution_secondary difmap
_audit_creation_method SHELXL97
_cell_angle_alpha 90.00
_cell_angle_beta 128.8570(10)
_cell_angle_gamma 90.00
_cell_formula_units_Z 8
_cell_length_a 25.8379(12)
_cell_length_b 8.0874(6)
_cell_length_c 20.5316(10)
_cell_measurement_reflns_used 2844
_cell_measurement_temperature 297(2)
_cell_measurement_theta_max 0.00
_cell_measurement_theta_min 0.00
_cell_volume 3340.9(3)
_computing_cell_refinement 'SAINT (Bruker, 2001)'
_computing_data_collection 'SMART (Bruker, 2001)'
_computing_data_reduction SAINT
_computing_molecular_graphics 'PLATON (Spek, 2003)'
_computing_publication_material 'SHELXTL (Sheldrick, 2001)'
_computing_structure_refinement 'SHELXL97 (Sheldrick, 1997)'
_computing_structure_solution 'SHELXS97 (Sheldrick, 1997)'
_diffrn_ambient_temperature 297(2)
_diffrn_measured_fraction_theta_full 0.995
_diffrn_measured_fraction_theta_max 0.995
_diffrn_measurement_device_type 'Bruker SMART CCD area-detector'
_diffrn_measurement_method '\f and \w'
_diffrn_radiation_monochromator graphite
_diffrn_radiation_source 'fine-focus sealed tube'
_diffrn_radiation_type MoK\a
_diffrn_radiation_wavelength 0.71073
_diffrn_reflns_av_R_equivalents 0.0485
_diffrn_reflns_av_sigmaI/netI 0.0482
_diffrn_reflns_limit_h_max 23
_diffrn_reflns_limit_h_min -32
_diffrn_reflns_limit_k_max 8
_diffrn_reflns_limit_k_min -10
_diffrn_reflns_limit_l_max 25
_diffrn_reflns_limit_l_min -20
_diffrn_reflns_number 9964
_diffrn_reflns_theta_full 27.00
_diffrn_reflns_theta_max 27.00
_diffrn_reflns_theta_min 2.02
_exptl_absorpt_coefficient_mu 0.207
_exptl_absorpt_correction_type none
_exptl_crystal_colour colourless
_exptl_crystal_density_diffrn 1.326
_exptl_crystal_density_method 'not measured'
_exptl_crystal_description block
_exptl_crystal_F_000 1424
_exptl_crystal_size_max 0.30
_exptl_crystal_size_mid 0.20
_exptl_crystal_size_min 0.20
_refine_diff_density_max 0.333
_refine_diff_density_min -0.243
_refine_ls_extinction_method none
_refine_ls_goodness_of_fit_ref 0.986
_refine_ls_hydrogen_treatment constr
_refine_ls_matrix_type full
_refine_ls_number_parameters 215
_refine_ls_number_reflns 3637
_refine_ls_number_restraints 4
_refine_ls_restrained_S_all 0.996
_refine_ls_R_factor_all 0.0722
_refine_ls_R_factor_gt 0.0514
_refine_ls_shift/su_max 0.000
_refine_ls_shift/su_mean 0.000
_refine_ls_structure_factor_coef Fsqd
_refine_ls_weighting_details 'calc w = 1/[\s^2^(Fo^2^)+(0.0826P)^2^] where P=(Fo^2^+2Fc^2^)/3'
_refine_ls_weighting_scheme calc
_refine_ls_wR_factor_gt 0.1320
_refine_ls_wR_factor_ref 0.1427
_reflns_number_gt 2623
_reflns_number_total 3637
_reflns_threshold_expression I>2\s(I)
_cod_data_source_file rz2136.cif
_cod_data_source_block I
_cod_original_sg_symbol_H-M 'C 2/c'
_cod_database_code 2213948
_cod_database_fobs_code 2213948

loop_
_symmetry_equiv_pos_as_xyz
'x, y, z'
'-x, y, -z+1/2'
'x+1/2, y+1/2, z'
'-x+1/2, y+1/2, -z+1/2'
'-x, -y, -z'
'x, -y, z-1/2'
'-x+1/2, -y+1/2, -z'
'x+1/2, -y+1/2, z-1/2'

loop_
_atom_site_type_symbol
_atom_site_label
_atom_site_fract_x
_atom_site_fract_y
_atom_site_fract_z
_atom_site_U_iso_or_equiv
_atom_site_adp_type
_atom_site_calc_flag
_atom_site_refinement_flags
_atom_site_occupancy
_atom_site_disorder_assembly
_atom_site_disorder_group
C C1 0.29131(10) 0.5253(3) 0.53820(12) 0.0461(5) Uani d . 1 A .
C C2 0.33982(11) 0.5318(3) 0.63169(12) 0.0599(6) Uani d D 1 . .
H H2A 0.3285 0.6226 0.6515 0.072 Uiso calc PR 0.743(10) A 1
H H2B 0.3373 0.4299 0.6545 0.072 Uiso calc PR 0.743(10) A 1
H H2C 0.3172 0.5666 0.6532 0.072 Uiso d PR 0.257(10) A 2
H H2D 0.3582 0.4225 0.6537 0.072 Uiso d PR 0.257(10) A 2
C C3 0.40839(16) 0.5543(7) 0.66108(19) 0.0707(15) Uani d PD 0.743(10) A 1
H H3A 0.4360 0.5934 0.7184 0.085 Uiso calc PR 0.743(10) A 1
H H3B 0.4254 0.4473 0.6612 0.085 Uiso calc PR 0.743(10) A 1
C C4 0.41539(13) 0.6684(4) 0.61222(16) 0.0922(10) Uani d D 1 . .
H H4A 0.4607 0.6601 0.6321 0.111 Uiso calc PR 0.743(10) A 1
H H4B 0.4097 0.7797 0.6245 0.111 Uiso calc PR 0.743(10) A 1
H H4C 0.4520 0.5921 0.6346 0.111 Uiso d PR 0.257(10) A 2
H H4D 0.4339 0.7788 0.6237 0.111 Uiso d PR 0.257(10) A 2
C C5 0.36933(10) 0.6484(3) 0.51824(12) 0.0508(5) Uani d . 1 A .
H H5A 0.3623 0.7553 0.4924 0.061 Uiso calc R 1 . .
H H5B 0.3899 0.5762 0.5026 0.061 Uiso calc R 1 . .
C C6 0.30353(9) 0.5775(2) 0.48628(11) 0.0400(4) Uani d . 1 . .
C C7 0.24678(9) 0.5506(2) 0.39978(11) 0.0357(4) Uani d . 1 A .
C C8 0.19488(9) 0.4765(2) 0.39055(11) 0.0402(4) Uani d . 1 . .
C C9 0.12880(9) 0.4679(2) 0.25010(11) 0.0357(4) Uani d . 1 . .
C C10 0.23668(9) 0.6041(2) 0.32569(11) 0.0363(4) Uani d . 1 . .
C C11 0.15229(9) 0.6443(2) 0.17066(11) 0.0379(4) Uani d . 1 . .
H H11 0.1091 0.5967 0.1250 0.045 Uiso calc R 1 A .
C C12 0.19807(11) 0.6124(3) 0.14938(13) 0.0533(5) Uani d . 1 A .
H H12A 0.2397 0.6673 0.1894 0.080 Uiso calc R 1 . .
H H12B 0.1779 0.6540 0.0944 0.080 Uiso calc R 1 . .
H H12C 0.2055 0.4956 0.1509 0.080 Uiso calc R 1 . .
C C13 0.14058(11) 0.8258(2) 0.17408(13) 0.0537(6) Uani d . 1 A .
H H13A 0.1081 0.8383 0.1823 0.081 Uiso calc R 1 . .
H H13B 0.1247 0.8777 0.1225 0.081 Uiso calc R 1 . .
H H13C 0.1815 0.8769 0.2196 0.081 Uiso calc R 1 . .
C C14 0.08494(9) 0.2799(2) 0.13577(12) 0.0456(5) Uani d . 1 . .
H H14A 0.0984 0.1811 0.1697 0.055 Uiso calc R 1 A .
H H14B 0.1208 0.3114 0.1351 0.055 Uiso calc R 1 . .
C C15 0.02315(10) 0.2451(3) 0.04815(14) 0.0559(6) Uani d . 1 A .
H H15A 0.0119 0.3419 0.0136 0.067 Uiso calc R 1 . .
H H15B 0.0316 0.1545 0.0251 0.067 Uiso calc R 1 . .
C C16 -0.04365(10) 0.3330(3) 0.08135(14) 0.0597(6) Uani d . 1 A .
H H16A -0.0808 0.3027 0.0796 0.072 Uiso calc R 1 . .
H H16B -0.0557 0.4325 0.0482 0.072 Uiso calc R 1 . .
C C17 0.01619(9) 0.3681(3) 0.17061(13) 0.0503(5) Uani d . 1 . .
H H17A 0.0064 0.4572 0.1930 0.060 Uiso calc R 1 A .
H H17B 0.0278 0.2706 0.2048 0.060 Uiso calc R 1 . .
C C3' 0.3938(5) 0.6511(16) 0.6589(6) 0.057(3) Uiso d PD 0.257(10) A 2
H H3'1 0.3794 0.7591 0.6624 0.068 Uiso calc PR 0.257(10) A 2
H H3'2 0.4321 0.6209 0.7153 0.068 Uiso calc PR 0.257(10) A 2
N N1 0.17404(7) 0.56023(17) 0.24993(9) 0.0339(3) Uani d . 1 A .
N N2 0.13614(8) 0.4282(2) 0.31659(10) 0.0430(4) Uani d . 1 A .
N N3 0.07162(7) 0.41505(18) 0.17194(9) 0.0370(4) Uani d . 1 A .
O O1 0.27571(7) 0.68684(18) 0.32496(8) 0.0513(4) Uani d . 1 A .
O O2 -0.03148(8) 0.2038(2) 0.04583(10) 0.0647(5) Uani d . 1 . .
S S1 0.21228(3) 0.44392(8) 0.48531(3) 0.0554(2) Uani d . 1 A .

loop_
_atom_site_aniso_label
_atom_site_aniso_U_11
_atom_site_aniso_U_22
_atom_site_aniso_U_33
_atom_site_aniso_U_12
_atom_site_aniso_U_13
_atom_site_aniso_U_23
C1 0.0452(12) 0.0542(12) 0.0342(10) 0.0086(9) 0.0226(9) 0.0028(9)
C2 0.0643(15) 0.0727(15) 0.0326(11) 0.0115(12) 0.0255(11) 0.0046(10)
C3 0.053(2) 0.099(4) 0.0334(16) 0.0118(19) 0.0144(15) 0.0000(17)
C4 0.0549(16) 0.131(3) 0.0466(14) -0.0233(16) 0.0105(13) 0.0043(16)
C5 0.0391(11) 0.0591(13) 0.0406(11) -0.0013(9) 0.0185(9) -0.0060(9)
C6 0.0381(10) 0.0445(10) 0.0319(9) 0.0068(8) 0.0193(8) 0.0005(8)
C7 0.0351(10) 0.0403(10) 0.0308(9) 0.0037(8) 0.0202(8) 0.0007(7)
C8 0.0397(10) 0.0488(11) 0.0337(10) 0.0037(8) 0.0238(9) 0.0051(8)
C9 0.0309(9) 0.0392(10) 0.0365(10) 0.0021(7) 0.0209(8) 0.0026(8)
C10 0.0335(9) 0.0410(10) 0.0335(9) -0.0007(8) 0.0205(8) -0.0020(8)
C11 0.0387(10) 0.0445(10) 0.0271(9) -0.0030(8) 0.0190(8) 0.0005(7)
C12 0.0579(13) 0.0694(14) 0.0437(11) 0.0005(11) 0.0372(11) 0.0024(10)
C13 0.0650(15) 0.0458(12) 0.0430(12) 0.0059(10) 0.0304(11) 0.0058(9)
C14 0.0391(11) 0.0442(11) 0.0506(12) -0.0021(8) 0.0267(10) -0.0067(9)
C15 0.0489(13) 0.0605(13) 0.0537(13) -0.0130(10) 0.0299(11) -0.0156(10)
C16 0.0316(11) 0.0896(17) 0.0511(13) -0.0049(11) 0.0226(10) 0.0066(12)
C17 0.0344(11) 0.0707(14) 0.0484(12) -0.0034(10) 0.0272(10) 0.0022(10)
N1 0.0326(8) 0.0405(8) 0.0282(7) -0.0021(6) 0.0188(6) 0.0004(6)
N2 0.0382(9) 0.0552(10) 0.0371(9) -0.0031(7) 0.0243(8) 0.0032(7)
N3 0.0297(8) 0.0454(8) 0.0358(8) -0.0029(7) 0.0204(7) -0.0027(7)
O1 0.0419(8) 0.0699(10) 0.0402(8) -0.0162(7) 0.0248(7) -0.0002(6)
O2 0.0477(9) 0.0755(11) 0.0594(10) -0.0232(8) 0.0281(8) -0.0135(8)
S1 0.0508(4) 0.0828(4) 0.0367(3) -0.0002(3) 0.0294(3) 0.0086(3)

loop_
_atom_type_symbol
_atom_type_description
_atom_type_scat_dispersion_real
_atom_type_scat_dispersion_imag
_atom_type_scat_source
C C 0.0033 0.0016 'International Tables Vol C Tables 4.2.6.8 and 6.1.1.4'
H H 0.0000 0.0000 'International Tables Vol C Tables 4.2.6.8 and 6.1.1.4'
N N 0.0061 0.0033 'International Tables Vol C Tables 4.2.6.8 and 6.1.1.4'
O O 0.0106 0.0060 'International Tables Vol C Tables 4.2.6.8 and 6.1.1.4'
S S 0.1246 0.1234 'International Tables Vol C Tables 4.2.6.8 and 6.1.1.4'

loop_
_geom_angle_atom_site_label_1
_geom_angle_atom_site_label_2
_geom_angle_atom_site_label_3
_geom_angle
C6 C1 C2 125.3(2)
C6 C1 S1 112.96(15)
C2 C1 S1 121.78(17)
C3 C2 C1 110.6(2)
C3' C2 C1 109.8(4)
C3 C2 H2A 109.5
C3' C2 H2A 79.0
C1 C2 H2A 109.5
C3 C2 H2B 109.5
C3' C2 H2B 134.5
C1 C2 H2B 109.5
H2A C2 H2B 108.1
C3 C2 H2C 133.4
C3' C2 H2C 109.3
C1 C2 H2C 109.6
H2B C2 H2C 77.5
C3' C2 H2D 110.3
C1 C2 H2D 109.7
H2A C2 H2D 133.0
H2C C2 H2D 108.1
C4 C3 C2 115.6(3)
C4 C3 H3A 108.4
C2 C3 H3A 108.4
C4 C3 H3B 108.4
C2 C3 H3B 108.4
H3A C3 H3B 107.5
C2 C3 H4C 145.5
H3A C3 H4C 102.5
H3B C3 H4C 75.5
C3' C4 C5 122.4(4)
C3 C4 C5 118.3(3)
C3' C4 H4A 127.2
C3 C4 H4A 107.7
C5 C4 H4A 107.7
C3 C4 H4B 107.7
C5 C4 H4B 107.7
H4A C4 H4B 107.1
C3' C4 H4C 107.6
C5 C4 H4C 106.9
H4B C4 H4C 136.7
C3' C4 H4D 106.1
C3 C4 H4D 132.3
C5 C4 H4D 106.4
H4C C4 H4D 106.5
C6 C5 C4 111.6(2)
C6 C5 H5A 109.3
C4 C5 H5A 109.3
C6 C5 H5B 109.3
C4 C5 H5B 109.3
H5A C5 H5B 108.0
C1 C6 C7 111.27(18)
C1 C6 C5 122.30(18)
C7 C6 C5 126.40(18)
C8 C7 C10 118.22(16)
C8 C7 C6 112.76(17)
C10 C7 C6 128.74(17)
N2 C8 C7 125.95(17)
N2 C8 S1 122.18(14)
C7 C8 S1 111.85(14)
N2 C9 N1 124.68(16)
N2 C9 N3 118.89(16)
N1 C9 N3 116.44(15)
O1 C10 N1 120.56(16)
O1 C10 C7 125.15(16)
N1 C10 C7 114.20(15)
N1 C11 C13 109.73(15)
N1 C11 C12 113.80(15)
C13 C11 C12 113.18(17)
N1 C11 H11 106.5
C13 C11 H11 106.5
C12 C11 H11 106.5
C11 C12 H12A 109.5
C11 C12 H12B 109.5
H12A C12 H12B 109.5
C11 C12 H12C 109.5
H12A C12 H12C 109.5
H12B C12 H12C 109.5
C11 C13 H13A 109.5
C11 C13 H13B 109.5
H13A C13 H13B 109.5
C11 C13 H13C 109.5
H13A C13 H13C 109.5
H13B C13 H13C 109.5
N3 C14 C15 109.40(16)
N3 C14 H14A 109.8
C15 C14 H14A 109.8
N3 C14 H14B 109.8
C15 C14 H14B 109.8
H14A C14 H14B 108.2
O2 C15 C14 111.75(18)
O2 C15 H15A 109.3
C14 C15 H15A 109.3
O2 C15 H15B 109.3
C14 C15 H15B 109.3
H15A C15 H15B 107.9
O2 C16 C17 112.02(18)
O2 C16 H16A 109.2
C17 C16 H16A 109.2
O2 C16 H16B 109.2
C17 C16 H16B 109.2
H16A C16 H16B 107.9
N3 C17 C16 108.44(17)
N3 C17 H17A 110.0
C16 C17 H17A 110.0
N3 C17 H17B 110.0
C16 C17 H17B 110.0
H17A C17 H17B 108.4
C4 C3' C2 119.7(6)
C4 C3' H3'1 107.4
C2 C3' H3'1 107.4
C4 C3' H3'2 107.4
C2 C3' H3'2 107.4
H3'1 C3' H3'2 106.9
C9 N1 C10 121.04(15)
C9 N1 C11 120.01(14)
C10 N1 C11 117.85(14)
C9 N2 C8 115.22(16)
C9 N3 C17 114.59(15)
C9 N3 C14 112.97(14)
C17 N3 C14 109.38(15)
C16 O2 C15 110.21(16)
C8 S1 C1 91.12(9)

loop_
_geom_bond_atom_site_label_1
_geom_bond_atom_site_label_2
_geom_bond_distance
C1 C6 1.355(3)
C1 C2 1.496(3)
C1 S1 1.732(2)
C2 C3 1.481(4)
C2 C3' 1.487(7)
C2 H2A 0.9700
C2 H2B 0.9700
C2 H2C 0.9700
C2 H2D 0.9700
C3 C4 1.455(4)
C3 H3A 0.9700
C3 H3B 0.9700
C4 C3' 1.386(7)
C4 C5 1.511(3)
C4 H4A 0.9700
C4 H4B 0.9700
C4 H4C 0.9700
C4 H4D 0.9700
C5 C6 1.500(3)
C5 H5A 0.9700
C5 H5B 0.9700
C6 C7 1.443(2)
C7 C8 1.369(3)
C7 C10 1.439(2)
C8 N2 1.368(2)
C8 S1 1.7204(19)
C9 N2 1.295(2)
C9 N1 1.389(2)
C9 N3 1.402(2)
C10 O1 1.218(2)
C10 N1 1.416(2)
C11 N1 1.510(2)
C11 C13 1.510(3)
C11 C12 1.518(3)
C11 H11 0.9800
C12 H12A 0.9600
C12 H12B 0.9600
C12 H12C 0.9600
C13 H13A 0.9600
C13 H13B 0.9600
C13 H13C 0.9600
C14 N3 1.478(2)
C14 C15 1.503(3)
C14 H14A 0.9700
C14 H14B 0.9700
C15 O2 1.422(3)
C15 H15A 0.9700
C15 H15B 0.9700
C16 O2 1.417(3)
C16 C17 1.508(3)
C16 H16A 0.9700
C16 H16B 0.9700
C17 N3 1.465(2)
C17 H17A 0.9700
C17 H17B 0.9700
C3' H3'1 0.9700
C3' H3'2 0.9700

loop_
_geom_hbond_atom_site_label_D
_geom_hbond_atom_site_label_H
_geom_hbond_atom_site_label_A
_geom_hbond_site_symmetry_A
_geom_hbond_distance_DH
_geom_hbond_distance_HA
_geom_hbond_distance_DA
_geom_hbond_angle_DHA
_geom_hbond_publ_flag
C13 H13C O1 . 0.96 2.52 3.079(3) 117.0 y
C12 H12A O1 . 0.96 2.32 2.882(2) 116.6 y
C11 H11 N3 . 0.98 2.28 2.802(2) 112.3 y
C14 H14B O1 4_545 0.97 2.47 3.246(2) 137.2 y
C12 H12C O1 4_545 0.96 2.53 3.483(3) 170.4 y

loop_
_geom_torsion_atom_site_label_1
_geom_torsion_atom_site_label_2
_geom_torsion_atom_site_label_3
_geom_torsion_atom_site_label_4
_geom_torsion
C6 C1 C2 C3 -17.1(4)
S1 C1 C2 C3 161.6(3)
C6 C1 C2 C3' 18.7(6)
S1 C1 C2 C3' -162.5(6)
C3' C2 C3 C4 -55.1(6)
C1 C2 C3 C4 39.9(5)
C2 C3 C4 C3' 58.0(6)
C2 C3 C4 C5 -49.1(5)
C3' C4 C5 C6 -10.9(8)
C3 C4 C5 C6 29.6(4)
C2 C1 C6 C7 178.74(18)
S1 C1 C6 C7 -0.1(2)
C2 C1 C6 C5 0.4(3)
S1 C1 C6 C5 -178.42(15)
C4 C5 C6 C1 -5.6(3)
C4 C5 C6 C7 176.3(2)
C1 C6 C7 C8 -1.2(2)
C5 C6 C7 C8 177.02(18)
C1 C6 C7 C10 172.61(18)
C5 C6 C7 C10 -9.2(3)
C10 C7 C8 N2 9.0(3)
C6 C7 C8 N2 -176.43(17)
C10 C7 C8 S1 -172.55(13)
C6 C7 C8 S1 2.0(2)
C8 C7 C10 O1 171.77(18)
C6 C7 C10 O1 -1.8(3)
C8 C7 C10 N1 -4.9(2)
C6 C7 C10 N1 -178.39(16)
N3 C14 C15 O2 -57.5(2)
O2 C16 C17 N3 59.4(2)
C3 C4 C3' C2 -61.3(8)
C5 C4 C3' C2 32.8(14)
C3 C2 C3' C4 63.4(9)
C1 C2 C3' C4 -34.4(12)
N2 C9 N1 C10 6.9(3)
N3 C9 N1 C10 -172.92(15)
N2 C9 N1 C11 -160.82(17)
N3 C9 N1 C11 19.4(2)
O1 C10 N1 C9 -179.11(16)
C7 C10 N1 C9 -2.3(2)
O1 C10 N1 C11 -11.1(2)
C7 C10 N1 C11 165.67(15)
C13 C11 N1 C9 101.35(19)
C12 C11 N1 C9 -130.68(17)
C13 C11 N1 C10 -66.8(2)
C12 C11 N1 C10 61.2(2)
N1 C9 N2 C8 -3.3(3)
N3 C9 N2 C8 176.48(15)
C7 C8 N2 C9 -4.9(3)
S1 C8 N2 C9 176.89(14)
N2 C9 N3 C17 19.5(2)
N1 C9 N3 C17 -160.67(16)
N2 C9 N3 C14 -106.7(2)
N1 C9 N3 C14 73.2(2)
C16 C17 N3 C9 173.71(17)
C16 C17 N3 C14 -58.3(2)
C15 C14 N3 C9 -173.17(16)
C15 C14 N3 C17 57.9(2)
C17 C16 O2 C15 -58.6(2)
C14 C15 O2 C16 57.4(2)
N2 C8 S1 C1 176.76(17)
C7 C8 S1 C1 -1.72(15)
C6 C1 S1 C8 1.03(16)
C2 C1 S1 C8 -177.87(18)
